data_7018863
loop_
_publ_author_name
'Sun, Ya-Qiu'
'Xu, Yan-Yan'
'Gao, Dong-Zhao'
'Zhang, Guo-Ying'
'Liu, Yiao-Xu'
'Wang, Jing'
'Liao, Dai-Zheng'

_publ_section_title
;
 2D Coordination polymers of macrocyclic oxamide with polycarboxylates:
 syntheses, crystal structures and magnetic properties.
;
_journal_issue 18
_journal_name_full 'Dalton transactions (Cambridge, England : 2003)'
_journal_page_first 5704
_journal_page_last 5714
_journal_paper_doi 10.1039/c2dt12281b
_journal_volume 41
_journal_year 2012
_chemical_formula_sum 'C150 H130 Cu6 Mn6 N24 O47'
_chemical_formula_weight 3731.66
_chemical_name_systematic
;
?
;
_space_group_IT_number 2
_symmetry_cell_setting triclinic
_symmetry_space_group_name_Hall '-P 1'
_symmetry_space_group_name_H-M 'P -1'
_atom_sites_solution_hydrogens geom
_atom_sites_solution_primary direct
_atom_sites_solution_secondary difmap
_audit_creation_method SHELXL-97
_cell_angle_alpha 75.3620(10)
_cell_angle_beta 73.7590(10)
_cell_angle_gamma 84.6990(10)
_cell_formula_units_Z 1
_cell_length_a 12.5851(10)
_cell_length_b 17.2635(13)
_cell_length_c 19.2079(15)
_cell_measurement_reflns_used 8657
_cell_measurement_temperature 296(2)
_cell_measurement_theta_max 27.69
_cell_measurement_theta_min 2.31
_cell_volume 3875.5(5)
_computing_cell_refinement 'Bruker SMART'
_computing_data_collection 'Bruker SMART'
_computing_data_reduction 'Bruker SAINT'
_computing_molecular_graphics 'Bruker SHELXTL'
_computing_publication_material 'Bruker SHELXTL'
_computing_structure_refinement 'SHELXL-97 (Sheldrick, 1997)'
_computing_structure_solution 'SHELXS-97 (Sheldrick, 1990)'
_diffrn_ambient_temperature 296(2)
_diffrn_measured_fraction_theta_full 0.992
_diffrn_measured_fraction_theta_max 0.992
_diffrn_measurement_device_type 'CCD area detector'
_diffrn_measurement_method 'phi and omega scans'
_diffrn_radiation_monochromator graphite
_diffrn_radiation_source 'fine-focus sealed tube'
_diffrn_radiation_type MoK\a
_diffrn_radiation_wavelength 0.71073
_diffrn_reflns_av_R_equivalents 0.0253
_diffrn_reflns_av_sigmaI/netI 0.0518
_diffrn_reflns_limit_h_max 14
_diffrn_reflns_limit_h_min -8
_diffrn_reflns_limit_k_max 20
_diffrn_reflns_limit_k_min -19
_diffrn_reflns_limit_l_max 22
_diffrn_reflns_limit_l_min -22
_diffrn_reflns_number 19793
_diffrn_reflns_theta_full 25.01
_diffrn_reflns_theta_max 25.01
_diffrn_reflns_theta_min 1.85
_exptl_absorpt_coefficient_mu 1.368
_exptl_absorpt_correction_T_max 0.7909
_exptl_absorpt_correction_T_min 0.7529
_exptl_absorpt_correction_type multi-scan
_exptl_absorpt_process_details sadabs
_exptl_crystal_colour brown
_exptl_crystal_density_diffrn 1.599
_exptl_crystal_density_meas ?
_exptl_crystal_density_method 'not measured'
_exptl_crystal_description block
_exptl_crystal_F_000 1898
_exptl_crystal_size_max 0.22
_exptl_crystal_size_mid 0.20
_exptl_crystal_size_min 0.18
_refine_diff_density_max 0.951
_refine_diff_density_min -0.803
_refine_diff_density_rms 0.084
_refine_ls_extinction_method none
_refine_ls_goodness_of_fit_ref 1.047
_refine_ls_hydrogen_treatment constr
_refine_ls_matrix_type full
_refine_ls_number_parameters 1092
_refine_ls_number_reflns 13566
_refine_ls_number_restraints 40
_refine_ls_restrained_S_all 1.073
_refine_ls_R_factor_all 0.0776
_refine_ls_R_factor_gt 0.0524
_refine_ls_shift/su_max 0.001
_refine_ls_shift/su_mean 0.000
_refine_ls_structure_factor_coef Fsqd
_refine_ls_weighting_details 'calc w=1/[\s^2^(Fo^2^)+(0.0902P)^2^+3.7874P] where P=(Fo^2^+2Fc^2^)/3'
_refine_ls_weighting_scheme calc
_refine_ls_wR_factor_gt 0.1539
_refine_ls_wR_factor_ref 0.1710
_reflns_number_gt 9629
_reflns_number_total 13566
_reflns_threshold_expression >2sigma(I)
_cod_data_source_file c2dt12281b.txt
_cod_data_source_block 100518a
_cod_depositor_comments
;
The following automatic conversions were performed:

'_symmetry_cell_setting' value 'Triclinic' changed to 'triclinic'
according to /home/saulius/struct/CIF-dictionaries/cif_core.dic
dictionary named 'cif_core.dic' version 2.4.1 from 2010-06-29.

Automatic conversion script
Id: cif_fix_values 1715 2011-07-08 13:25:40Z adriana 

The following automatic conversions were performed:

'_exptl_crystal_density_meas' value 'none' was changed to '?' - the
value is perceived as not measured.

Automatic conversion script
Id: cif_fix_values 3008 2015-01-20 13:52:24Z robertas 
;
_cod_original_sg_symbol_H-M P-1
_cod_database_code 7018863

loop_
_symmetry_equiv_pos_as_xyz
'x, y, z'
'-x, -y, -z'

loop_
_atom_site_label
_atom_site_type_symbol
_atom_site_fract_x
_atom_site_fract_y
_atom_site_fract_z
_atom_site_U_iso_or_equiv
_atom_site_adp_type
_atom_site_occupancy
_atom_site_symmetry_multiplicity
_atom_site_calc_flag
_atom_site_refinement_flags
_atom_site_disorder_assembly
_atom_site_disorder_group
Cu1 Cu 1.03934(5) 0.75704(4) 0.00922(4) 0.0551(2) Uani 1 1 d . . .
Cu2 Cu 1.03175(6) 0.10058(5) 0.35816(5) 0.0701(2) Uani 1 1 d . A .
Cu3 Cu -0.01657(4) 0.55361(4) 0.31595(3) 0.04219(17) Uani 1 1 d . B .
Mn1 Mn 0.62226(6) 0.65739(4) 0.07222(4) 0.0417(2) Uani 1 1 d . . .
Mn2 Mn 0.41858(5) 0.51916(4) 0.32477(4) 0.03716(18) Uani 1 1 d . . .
Mn3 Mn 0.58995(6) 0.06324(4) 0.40005(4) 0.04028(19) Uani 1 1 d . . .
O1 O 0.7738(3) 0.6711(3) -0.0131(2) 0.0602(10) Uani 1 1 d . . .
O2 O 0.7377(3) 0.6852(3) 0.1242(2) 0.0638(11) Uani 1 1 d . . .
O3 O 0.3101(3) 0.5224(2) 0.24951(19) 0.0549(9) Uani 1 1 d . B .
O4 O 0.2529(3) 0.5550(2) 0.38128(19) 0.0516(9) Uani 1 1 d . . .
O5 O 0.7562(3) 0.0471(2) 0.3232(2) 0.0604(10) Uani 1 1 d . A .
O6 O 0.7117(3) 0.0711(2) 0.4579(2) 0.0533(9) Uani 1 1 d . . .
O7 O 0.5552(3) 0.50865(19) 0.23524(17) 0.0416(7) Uani 1 1 d . . .
O8 O 0.6169(4) 0.5316(2) 0.1128(2) 0.0737(13) Uani 1 1 d . . .
O9 O 0.6177(3) 0.2028(2) 0.3442(2) 0.0530(9) Uani 1 1 d . . .
O10 O 0.5421(3) 0.1242(2) 0.2997(2) 0.0591(10) Uani 1 1 d . . .
O11 O 0.4262(4) 0.2201(3) 0.0716(3) 0.0897(15) Uani 1 1 d . . .
O12 O 0.4578(3) 0.3454(3) 0.0055(2) 0.0658(11) Uani 1 1 d . . .
O13 O 0.4525(3) 0.08952(19) 0.4848(2) 0.0488(8) Uani 1 1 d . . .
O14 O 0.4510(4) 0.0511(2) 0.6040(2) 0.0627(10) Uani 1 1 d . . .
O15 O 0.3958(3) 0.3849(2) 0.38449(19) 0.0515(9) Uani 1 1 d . . .
O16 O 0.4652(3) 0.46758(19) 0.42861(19) 0.0509(9) Uani 1 1 d . . .
O17 O 0.5308(4) 0.3654(2) 0.6860(2) 0.0635(10) Uani 1 1 d . . .
O18 O 0.5576(7) 0.2399(4) 0.7229(4) 0.143(2) Uani 1 1 d U . .
O19 O 0.4807(4) 0.6779(3) 0.1558(2) 0.0875(14) Uani 1 1 d . . .
H19A H 0.4499 0.7301 0.1397 0.131 Uiso 1 1 d R . .
H19B H 0.5015 0.6749 0.2009 0.131 Uiso 1 1 d R . .
O20 O 0.6150(8) 0.8040(6) 0.0437(5) 0.203(4) Uani 1 1 d U . .
H20A H 0.5748 0.8237 0.0068 0.305 Uiso 1 1 d R . .
H20B H 0.6890 0.8237 0.0246 0.305 Uiso 1 1 d R . .
O21 O 0.7194(5) 0.2820(4) 0.4186(4) 0.124(2) Uani 1 1 d . . .
O22 O 0.6683(10) 0.1820(10) 0.8290(7) 0.153(6) Uani 0.50 1 d P . .
O23 O 0.5777(15) 0.9912(9) 0.2220(6) 0.161(6) Uani 0.50 1 d P . .
O24 O 0.2813(12) 0.3500(11) 0.2877(11) 0.173(7) Uani 0.50 1 d P . .
O25 O 0.4206(14) 0.0536(8) 0.1370(11) 0.172(7) Uani 0.50 1 d P . .
O26 O 0.7162(17) 0.9335(13) 0.0675(12) 0.217(8) Uani 0.50 1 d PU . .
N1 N 0.9509(3) 0.7194(3) -0.0432(2) 0.0492(10) Uani 1 1 d . . .
N2 N 1.1463(4) 0.8105(3) -0.0821(3) 0.0601(12) Uani 1 1 d . . .
N3 N 1.1433(4) 0.7534(3) 0.0681(3) 0.0595(12) Uani 1 1 d . . .
N4 N 0.9114(3) 0.7375(3) 0.0954(2) 0.0522(11) Uani 1 1 d . . .
N5 N 0.9424(4) 0.0647(3) 0.3060(3) 0.0626(13) Uani 1 1 d . A .
N6 N 1.1444(5) 0.1442(4) 0.2676(4) 0.0874(18) Uani 1 1 d D . .
N7 N 1.1303(4) 0.1014(3) 0.4191(4) 0.0802(17) Uani 1 1 d D . .
N8 N 0.8973(4) 0.0944(3) 0.4399(3) 0.0610(12) Uani 1 1 d . . .
N9 N 0.1273(3) 0.5439(2) 0.2422(2) 0.0421(9) Uani 1 1 d . B .
N10 N -0.1032(3) 0.5468(3) 0.2480(2) 0.0552(11) Uani 1 1 d D . .
N11 N -0.1449(3) 0.5315(3) 0.4063(2) 0.0502(10) Uani 1 1 d D . .
N12 N 0.0737(3) 0.5823(2) 0.3723(2) 0.0410(9) Uani 1 1 d . . .
C1 C 0.8510(4) 0.6988(3) 0.0008(3) 0.0475(12) Uani 1 1 d . . .
C2 C 0.9879(4) 0.7097(3) -0.1176(3) 0.0502(12) Uani 1 1 d . . .
C3 C 1.0857(4) 0.7482(3) -0.1660(3) 0.0544(13) Uani 1 1 d . . .
C4 C 1.1225(5) 0.7396(4) -0.2393(3) 0.0620(15) Uani 1 1 d . . .
H4 H 1.1862 0.7655 -0.2706 0.074 Uiso 1 1 calc R . .
C5 C 1.0676(5) 0.6942(4) -0.2667(3) 0.0683(16) Uani 1 1 d . . .
H5 H 1.0937 0.6889 -0.3156 0.082 Uiso 1 1 calc R . .
C6 C 0.9720(5) 0.6561(4) -0.2195(3) 0.0651(16) Uani 1 1 d . . .
H6 H 0.9340 0.6251 -0.2373 0.078 Uiso 1 1 calc R . .
C7 C 0.9323(5) 0.6638(3) -0.1463(3) 0.0581(14) Uani 1 1 d . . .
H7 H 0.8679 0.6381 -0.1160 0.070 Uiso 1 1 calc R . .
C8 C 1.1530(5) 0.8006(4) -0.1471(4) 0.0623(15) Uani 1 1 d . . .
H8 H 1.2064 0.8298 -0.1866 0.075 Uiso 1 1 calc R . .
C9 C 1.2165(5) 0.8699(4) -0.0759(4) 0.080(2) Uani 1 1 d . . .
H9A H 1.1700 0.9128 -0.0583 0.096 Uiso 1 1 calc R . .
H9B H 1.2637 0.8928 -0.1250 0.096 Uiso 1 1 calc R . .
C10 C 1.2884(5) 0.8356(5) -0.0234(4) 0.081(2) Uani 1 1 d . . .
H10A H 1.3643 0.8331 -0.0532 0.098 Uiso 1 1 calc R . .
H10B H 1.2857 0.8728 0.0074 0.098 Uiso 1 1 calc R . .
C11 C 1.2602(5) 0.7555(4) 0.0264(4) 0.0765(19) Uani 1 1 d . . .
H11A H 1.2754 0.7157 -0.0030 0.092 Uiso 1 1 calc R . .
H11B H 1.3060 0.7425 0.0611 0.092 Uiso 1 1 calc R . .
C12 C 1.1160(5) 0.7457(3) 0.1378(4) 0.0649(16) Uani 1 1 d . . .
H12 H 1.1740 0.7378 0.1602 0.078 Uiso 1 1 calc R . .
C13 C 1.0050(5) 0.7478(3) 0.1879(3) 0.0573(14) Uani 1 1 d . . .
C14 C 0.9053(5) 0.7470(3) 0.1675(3) 0.0534(13) Uani 1 1 d . . .
C15 C 0.8066(5) 0.7561(4) 0.2199(4) 0.0691(17) Uani 1 1 d . . .
H15 H 0.7404 0.7582 0.2068 0.083 Uiso 1 1 calc R . .
C16 C 0.8028(6) 0.7621(4) 0.2909(4) 0.0773(19) Uani 1 1 d . . .
H16 H 0.7353 0.7684 0.3246 0.093 Uiso 1 1 calc R . .
C17 C 0.8999(6) 0.7588(4) 0.3112(4) 0.0753(18) Uani 1 1 d . . .
H17 H 0.8983 0.7612 0.3593 0.090 Uiso 1 1 calc R . .
C18 C 0.9973(6) 0.7521(4) 0.2611(4) 0.0695(17) Uani 1 1 d . . .
H18 H 1.0622 0.7502 0.2757 0.083 Uiso 1 1 calc R . .
C19 C 0.8287(4) 0.7091(3) 0.0809(3) 0.0507(13) Uani 1 1 d . . .
C20 C 0.8365(5) 0.0619(3) 0.3422(3) 0.0531(13) Uani 1 1 d . . .
C21 C 0.9811(5) 0.0447(4) 0.2360(4) 0.0720(18) Uani 1 1 d . . .
C22 C 1.0827(7) 0.0796(5) 0.1869(5) 0.097(3) Uani 1 1 d . A .
C23 C 1.1199(9) 0.0636(7) 0.1154(6) 0.128(4) Uani 1 1 d . . .
H23 H 1.1827 0.0885 0.0817 0.154 Uiso 1 1 calc R A .
C24 C 1.0660(10) 0.0130(8) 0.0953(6) 0.143(4) Uani 1 1 d . A .
H24 H 1.0921 0.0035 0.0478 0.172 Uiso 1 1 calc R . .
C25 C 0.9688(9) -0.0267(6) 0.1457(6) 0.119(3) Uani 1 1 d . . .
H25 H 0.9346 -0.0642 0.1325 0.143 Uiso 1 1 calc R A .
C26 C 0.9264(6) -0.0077(4) 0.2155(4) 0.084(2) Uani 1 1 d . A .
H26 H 0.8613 -0.0306 0.2478 0.100 Uiso 1 1 calc R . .
C27 C 1.1509(6) 0.1309(5) 0.2051(6) 0.096(3) Uani 1 1 d . A .
H27 H 1.2066 0.1574 0.1655 0.116 Uiso 1 1 calc R . .
C28 C 1.2148(12) 0.2030(7) 0.2765(10) 0.088(3) Uani 0.76(4) 1 d PD A 1
H28A H 1.1683 0.2497 0.2842 0.106 Uiso 0.76(4) 1 calc PR A 1
H28B H 1.2696 0.2194 0.2290 0.106 Uiso 0.76(4) 1 calc PR A 1
C29 C 1.2757(14) 0.1827(14) 0.3356(11) 0.123(7) Uani 0.76(4) 1 d PD A 1
H29A H 1.2569 0.2223 0.3652 0.147 Uiso 0.76(4) 1 calc PR A 1
H29B H 1.3547 0.1851 0.3120 0.147 Uiso 0.76(4) 1 calc PR A 1
C30 C 1.2492(10) 0.1011(15) 0.3860(17) 0.118(8) Uani 0.76(4) 1 d PD A 1
H30A H 1.2705 0.0603 0.3577 0.141 Uiso 0.76(4) 1 calc PR A 1
H30B H 1.2884 0.0904 0.4244 0.141 Uiso 0.76(4) 1 calc PR A 1
C28' C 1.241(3) 0.192(2) 0.249(3) 0.088(3) Uani 0.24(4) 1 d PDU A 2
H28C H 1.2204 0.2467 0.2537 0.106 Uiso 0.24(4) 1 calc PR A 2
H28D H 1.2871 0.1927 0.1997 0.106 Uiso 0.24(4) 1 calc PR A 2
C29' C 1.296(5) 0.148(4) 0.308(4) 0.123(7) Uani 0.24(4) 1 d PD A 2
H29C H 1.3252 0.1889 0.3237 0.147 Uiso 0.24(4) 1 calc PR A 2
H29D H 1.3594 0.1203 0.2825 0.147 Uiso 0.24(4) 1 calc PR A 2
C30' C 1.244(4) 0.088(5) 0.379(6) 0.118(8) Uani 0.24(4) 1 d PD A 2
H30C H 1.2488 0.0365 0.3673 0.141 Uiso 0.24(4) 1 calc PR A 2
H30D H 1.2896 0.0848 0.4131 0.141 Uiso 0.24(4) 1 calc PR A 2
C31 C 1.0983(6) 0.1001(4) 0.4884(5) 0.085(2) Uani 1 1 d . A .
H31 H 1.1545 0.0962 0.5120 0.102 Uiso 1 1 calc R . .
C32 C 0.9857(6) 0.1040(4) 0.5361(4) 0.0724(19) Uani 1 1 d . . .
C33 C 0.8881(5) 0.1044(4) 0.5129(4) 0.0648(16) Uani 1 1 d . A .
C34 C 0.7874(6) 0.1144(5) 0.5643(4) 0.084(2) Uani 1 1 d . . .
H34 H 0.7219 0.1172 0.5502 0.101 Uiso 1 1 calc R A .
C35 C 0.7831(7) 0.1202(5) 0.6359(4) 0.097(2) Uani 1 1 d . A .
H35 H 0.7151 0.1263 0.6693 0.116 Uiso 1 1 calc R . .
C36 C 0.8789(8) 0.1171(5) 0.6576(5) 0.095(2) Uani 1 1 d . . .
H36 H 0.8761 0.1197 0.7058 0.114 Uiso 1 1 calc R A .
C37 C 0.9748(7) 0.1102(4) 0.6093(5) 0.084(2) Uani 1 1 d . A .
H37 H 1.0389 0.1094 0.6246 0.101 Uiso 1 1 calc R . .
C38 C 0.8108(4) 0.0779(3) 0.4205(3) 0.0492(13) Uani 1 1 d . A .
C39 C 0.2098(4) 0.5391(3) 0.2739(3) 0.0426(11) Uani 1 1 d . . .
C40 C 0.1456(4) 0.5398(3) 0.1671(3) 0.0460(12) Uani 1 1 d . . .
C41 C 0.0543(4) 0.5457(3) 0.1377(3) 0.0460(12) Uani 1 1 d . B .
C42 C 0.0726(5) 0.5463(3) 0.0613(3) 0.0588(14) Uani 1 1 d . . .
H42 H 0.0120 0.5522 0.0414 0.071 Uiso 1 1 calc R B .
C43 C 0.1747(6) 0.5387(4) 0.0163(3) 0.0728(18) Uani 1 1 d . B .
H43 H 0.1847 0.5395 -0.0337 0.087 Uiso 1 1 calc R . .
C44 C 0.2631(6) 0.5297(5) 0.0460(3) 0.081(2) Uani 1 1 d . . .
H44 H 0.3336 0.5227 0.0160 0.097 Uiso 1 1 calc R B .
C45 C 0.2504(5) 0.5309(4) 0.1196(3) 0.0674(17) Uani 1 1 d . B .
H45 H 0.3125 0.5257 0.1378 0.081 Uiso 1 1 calc R . .
C46 C -0.0599(4) 0.5463(3) 0.1792(3) 0.0519(13) Uani 1 1 d . B .
H46 H -0.1104 0.5464 0.1519 0.062 Uiso 1 1 calc R . .
C47 C -0.2250(7) 0.5486(10) 0.2778(9) 0.081(5) Uani 0.607(10) 1 d PD B 1
H47A H -0.2599 0.5489 0.2386 0.098 Uiso 0.607(10) 1 calc PR B 1
H47B H -0.2487 0.5968 0.2957 0.098 Uiso 0.607(10) 1 calc PR B 1
C48 C -0.2583(8) 0.4762(7) 0.3403(6) 0.064(2) Uani 0.607(10) 1 d PD B 1
H48A H -0.2144 0.4302 0.3271 0.077 Uiso 0.607(10) 1 calc PR B 1
H48B H -0.3354 0.4656 0.3474 0.077 Uiso 0.607(10) 1 calc PR B 1
C49 C -0.2428(15) 0.4865(12) 0.4122(9) 0.069(2) Uani 0.607(10) 1 d PD B 1
H49A H -0.3084 0.5135 0.4366 0.083 Uiso 0.607(10) 1 calc PR B 1
H49B H -0.2383 0.4337 0.4444 0.083 Uiso 0.607(10) 1 calc PR B 1
C47' C -0.2195(11) 0.525(2) 0.2670(13) 0.081(5) Uani 0.393(10) 1 d PD B 2
H47C H -0.2225 0.4699 0.2637 0.098 Uiso 0.393(10) 1 calc PR B 2
H47D H -0.2544 0.5588 0.2307 0.098 Uiso 0.393(10) 1 calc PR B 2
C48' C -0.2837(13) 0.5324(12) 0.3435(9) 0.064(2) Uani 0.393(10) 1 d PD B 2
H48C H -0.3588 0.5154 0.3531 0.077 Uiso 0.393(10) 1 calc PR B 2
H48D H -0.2873 0.5883 0.3452 0.077 Uiso 0.393(10) 1 calc PR B 2
C49' C -0.234(2) 0.4837(16) 0.4039(16) 0.069(2) Uani 0.393(10) 1 d PD B 2
H49C H -0.2894 0.4731 0.4516 0.083 Uiso 0.393(10) 1 calc PR B 2
H49D H -0.2045 0.4330 0.3927 0.083 Uiso 0.393(10) 1 calc PR B 2
C50 C -0.1540(4) 0.5590(3) 0.4638(3) 0.0524(13) Uani 1 1 d . B .
H50 H -0.2209 0.5496 0.5004 0.063 Uiso 1 1 calc R . .
C51 C -0.0738(4) 0.6026(3) 0.4794(3) 0.0490(12) Uani 1 1 d . . .
C52 C 0.0364(4) 0.6135(3) 0.4371(3) 0.0433(11) Uani 1 1 d . B .
C53 C 0.1035(5) 0.6581(3) 0.4570(3) 0.0553(13) Uani 1 1 d . . .
H53 H 0.1758 0.6677 0.4279 0.066 Uiso 1 1 calc R B .
C54 C 0.0644(5) 0.6889(4) 0.5201(3) 0.0646(16) Uani 1 1 d . B .
H54 H 0.1103 0.7189 0.5331 0.078 Uiso 1 1 calc R . .
C55 C -0.0432(6) 0.6747(4) 0.5635(4) 0.0706(17) Uani 1 1 d . . .
H55 H -0.0684 0.6932 0.6068 0.085 Uiso 1 1 calc R B .
C56 C -0.1121(5) 0.6339(4) 0.5433(3) 0.0624(15) Uani 1 1 d . B .
H56 H -0.1851 0.6266 0.5717 0.075 Uiso 1 1 calc R . .
C57 C 0.1775(4) 0.5600(3) 0.3500(3) 0.0398(11) Uani 1 1 d . B .
C58 C 0.5569(4) 0.4022(3) 0.1771(2) 0.0377(10) Uani 1 1 d . . .
C59 C 0.5743(4) 0.3392(3) 0.2348(2) 0.0380(10) Uani 1 1 d . . .
H59 H 0.5980 0.3498 0.2731 0.046 Uiso 1 1 calc R . .
C60 C 0.5568(4) 0.2612(3) 0.2356(3) 0.0409(11) Uani 1 1 d . . .
C61 C 0.5193(4) 0.2461(3) 0.1783(3) 0.0472(12) Uani 1 1 d . . .
H61 H 0.5069 0.1936 0.1787 0.057 Uiso 1 1 calc R . .
C62 C 0.5004(4) 0.3076(3) 0.1215(3) 0.0440(11) Uani 1 1 d . . .
C63 C 0.5208(4) 0.3860(3) 0.1202(2) 0.0408(11) Uani 1 1 d . . .
H63 H 0.5102 0.4277 0.0812 0.049 Uiso 1 1 calc R . .
C64 C 0.5771(4) 0.4874(3) 0.1747(3) 0.0388(10) Uani 1 1 d . . .
C65 C 0.5737(4) 0.1922(3) 0.2969(3) 0.0457(12) Uani 1 1 d . . .
C66 C 0.4581(4) 0.2892(4) 0.0610(3) 0.0570(14) Uani 1 1 d . . .
C67 C 0.4650(4) 0.1891(3) 0.5480(3) 0.0408(11) Uani 1 1 d . . .
C68 C 0.4452(4) 0.2518(3) 0.4920(3) 0.0392(10) Uani 1 1 d . . .
H68 H 0.4247 0.2413 0.4524 0.047 Uiso 1 1 calc R . .
C69 C 0.4558(4) 0.3306(3) 0.4944(2) 0.0368(10) Uani 1 1 d . . .
C70 C 0.4869(4) 0.3465(3) 0.5534(3) 0.0393(10) Uani 1 1 d . . .
H70 H 0.4951 0.3991 0.5547 0.047 Uiso 1 1 calc R . .
C71 C 0.5059(4) 0.2830(3) 0.6108(3) 0.0442(11) Uani 1 1 d . . .
C72 C 0.4952(4) 0.2054(3) 0.6072(3) 0.0482(12) Uani 1 1 d . . .
H72 H 0.5084 0.1631 0.6451 0.058 Uiso 1 1 calc R . .
C73 C 0.4553(4) 0.1044(3) 0.5456(3) 0.0445(12) Uani 1 1 d . . .
C74 C 0.4380(4) 0.3978(3) 0.4324(3) 0.0385(10) Uani 1 1 d . . .
C75 C 0.5352(6) 0.2985(3) 0.6764(3) 0.0640(16) Uani 1 1 d . . .

loop_
_atom_site_aniso_label
_atom_site_aniso_U_11
_atom_site_aniso_U_22
_atom_site_aniso_U_33
_atom_site_aniso_U_23
_atom_site_aniso_U_13
_atom_site_aniso_U_12
Cu1 0.0460(4) 0.0617(4) 0.0619(4) -0.0184(3) -0.0160(3) -0.0069(3)
Cu2 0.0439(4) 0.0722(5) 0.0884(6) -0.0043(4) -0.0217(4) -0.0004(3)
Cu3 0.0351(3) 0.0558(4) 0.0380(3) -0.0137(3) -0.0113(2) -0.0010(3)
Mn1 0.0556(4) 0.0427(4) 0.0338(4) -0.0047(3) -0.0236(3) -0.0121(3)
Mn2 0.0376(4) 0.0432(4) 0.0339(4) -0.0137(3) -0.0116(3) 0.0024(3)
Mn3 0.0455(4) 0.0338(4) 0.0447(4) -0.0110(3) -0.0152(3) -0.0024(3)
O1 0.051(2) 0.088(3) 0.048(2) -0.026(2) -0.0102(18) -0.0170(19)
O2 0.056(2) 0.091(3) 0.048(2) -0.025(2) -0.0073(19) -0.023(2)
O3 0.0375(19) 0.089(3) 0.046(2) -0.0332(19) -0.0117(16) 0.0101(18)
O4 0.0404(18) 0.078(3) 0.045(2) -0.0281(18) -0.0155(16) 0.0110(17)
O5 0.050(2) 0.073(3) 0.065(3) -0.027(2) -0.0179(19) 0.0033(18)
O6 0.050(2) 0.062(2) 0.050(2) -0.0093(18) -0.0177(18) -0.0103(17)
O7 0.0448(18) 0.0501(19) 0.0343(18) -0.0189(15) -0.0083(14) -0.0052(15)
O8 0.138(4) 0.042(2) 0.031(2) -0.0060(16) -0.003(2) -0.023(2)
O9 0.062(2) 0.047(2) 0.049(2) -0.0038(16) -0.0197(18) -0.0031(17)
O10 0.070(2) 0.036(2) 0.073(3) -0.0030(17) -0.031(2) -0.0049(17)
O11 0.110(4) 0.067(3) 0.124(4) -0.046(3) -0.061(3) -0.005(3)
O12 0.066(2) 0.097(3) 0.042(2) -0.021(2) -0.0139(19) -0.027(2)
O13 0.052(2) 0.0419(19) 0.059(2) -0.0237(17) -0.0147(17) -0.0026(15)
O14 0.098(3) 0.0346(19) 0.053(2) -0.0107(17) -0.014(2) -0.0103(19)
O15 0.067(2) 0.047(2) 0.046(2) -0.0121(16) -0.0235(18) -0.0029(17)
O16 0.074(2) 0.0338(18) 0.049(2) -0.0050(15) -0.0260(19) -0.0065(16)
O17 0.099(3) 0.044(2) 0.061(2) -0.0269(18) -0.029(2) -0.005(2)
O18 0.235(5) 0.113(4) 0.122(4) -0.037(3) -0.110(4) 0.008(3)
O19 0.134(4) 0.078(3) 0.063(3) -0.023(2) -0.045(3) 0.014(3)
O20 0.226(6) 0.209(6) 0.191(5) -0.053(4) -0.077(4) -0.011(4)
O21 0.088(4) 0.160(6) 0.138(5) -0.066(5) -0.012(4) -0.032(4)
O22 0.138(10) 0.255(17) 0.140(11) -0.115(11) -0.117(9) 0.071(10)
O23 0.263(18) 0.169(13) 0.065(7) -0.039(8) -0.031(9) -0.079(13)
O24 0.116(11) 0.192(16) 0.246(19) -0.102(15) -0.053(12) -0.019(10)
O25 0.201(15) 0.085(9) 0.254(19) -0.012(10) -0.123(15) 0.004(9)
O26 0.219(9) 0.214(9) 0.218(9) -0.053(5) -0.053(5) -0.011(5)
N1 0.047(2) 0.053(3) 0.046(3) -0.012(2) -0.009(2) -0.0051(19)
N2 0.048(3) 0.058(3) 0.075(4) -0.015(3) -0.016(2) -0.008(2)
N3 0.051(3) 0.063(3) 0.071(4) -0.017(3) -0.024(2) -0.004(2)
N4 0.049(2) 0.059(3) 0.056(3) -0.016(2) -0.021(2) -0.006(2)
N5 0.049(3) 0.069(3) 0.063(3) -0.009(3) -0.012(2) 0.009(2)
N6 0.053(3) 0.091(4) 0.106(5) -0.008(4) -0.018(3) 0.005(3)
N7 0.052(3) 0.073(4) 0.114(5) 0.001(4) -0.037(3) -0.004(3)
N8 0.050(3) 0.058(3) 0.078(3) -0.009(2) -0.028(2) -0.001(2)
N9 0.039(2) 0.055(2) 0.034(2) -0.0108(18) -0.0136(17) -0.0005(18)
N10 0.043(2) 0.081(3) 0.046(3) -0.012(2) -0.016(2) -0.010(2)
N11 0.043(2) 0.063(3) 0.045(3) -0.014(2) -0.012(2) -0.002(2)
N12 0.037(2) 0.055(2) 0.035(2) -0.0189(18) -0.0106(17) 0.0041(18)
C1 0.051(3) 0.051(3) 0.044(3) -0.011(2) -0.017(2) -0.004(2)
C2 0.050(3) 0.044(3) 0.054(3) -0.011(2) -0.012(3) 0.002(2)
C3 0.054(3) 0.050(3) 0.056(3) -0.010(3) -0.013(3) 0.000(2)
C4 0.056(3) 0.065(4) 0.053(4) -0.009(3) 0.001(3) 0.000(3)
C5 0.074(4) 0.073(4) 0.051(4) -0.018(3) -0.004(3) 0.003(3)
C6 0.081(4) 0.061(4) 0.056(4) -0.021(3) -0.015(3) -0.005(3)
C7 0.068(4) 0.056(3) 0.049(3) -0.015(3) -0.007(3) -0.011(3)
C8 0.046(3) 0.060(4) 0.069(4) -0.007(3) -0.004(3) -0.006(3)
C9 0.064(4) 0.068(4) 0.115(6) -0.025(4) -0.026(4) -0.015(3)
C10 0.050(4) 0.103(6) 0.100(5) -0.044(5) -0.011(4) -0.018(3)
C11 0.048(3) 0.095(5) 0.095(5) -0.034(4) -0.026(3) 0.006(3)
C12 0.062(4) 0.057(4) 0.086(5) -0.010(3) -0.040(4) -0.005(3)
C13 0.070(4) 0.051(3) 0.060(4) -0.012(3) -0.031(3) -0.006(3)
C14 0.059(3) 0.055(3) 0.051(3) -0.013(3) -0.020(3) -0.008(3)
C15 0.067(4) 0.085(5) 0.066(4) -0.030(3) -0.020(3) -0.014(3)
C16 0.086(5) 0.091(5) 0.064(4) -0.035(4) -0.015(4) -0.020(4)
C17 0.096(5) 0.079(5) 0.062(4) -0.022(3) -0.026(4) -0.021(4)
C18 0.087(5) 0.064(4) 0.070(4) -0.009(3) -0.042(4) -0.015(3)
C19 0.048(3) 0.056(3) 0.050(3) -0.013(3) -0.016(3) -0.005(2)
C20 0.054(3) 0.046(3) 0.056(3) -0.006(2) -0.018(3) 0.006(2)
C21 0.064(4) 0.067(4) 0.079(5) -0.018(4) -0.014(3) 0.020(3)
C22 0.079(5) 0.099(6) 0.090(6) -0.024(5) 0.006(4) 0.033(5)
C23 0.114(8) 0.136(9) 0.114(8) -0.051(7) 0.014(6) 0.022(7)
C24 0.143(10) 0.162(11) 0.110(8) -0.072(8) 0.007(7) 0.048(8)
C25 0.126(8) 0.114(7) 0.130(8) -0.068(7) -0.031(7) 0.036(6)
C26 0.088(5) 0.075(5) 0.085(5) -0.032(4) -0.015(4) 0.022(4)
C27 0.041(4) 0.101(6) 0.122(7) -0.013(6) 0.002(4) 0.004(4)
C28 0.072(5) 0.095(5) 0.091(6) -0.013(4) -0.017(4) -0.004(4)
C29 0.065(8) 0.131(15) 0.156(15) 0.012(10) -0.037(9) -0.034(9)
C30 0.040(4) 0.151(12) 0.151(10) 0.009(9) -0.046(5) -0.007(5)
C28' 0.072(5) 0.095(5) 0.091(6) -0.013(4) -0.017(4) -0.004(4)
C29' 0.065(8) 0.131(15) 0.156(15) 0.012(10) -0.037(9) -0.034(9)
C30' 0.040(4) 0.151(12) 0.151(10) 0.009(9) -0.046(5) -0.007(5)
C31 0.069(5) 0.056(4) 0.141(7) 0.003(4) -0.070(5) -0.006(3)
C32 0.078(4) 0.050(3) 0.106(5) -0.014(3) -0.056(4) 0.001(3)
C33 0.068(4) 0.055(3) 0.082(5) -0.013(3) -0.039(4) -0.004(3)
C34 0.077(5) 0.111(6) 0.083(5) -0.040(4) -0.035(4) -0.004(4)
C35 0.111(6) 0.119(7) 0.078(5) -0.040(5) -0.039(5) -0.007(5)
C36 0.120(7) 0.100(6) 0.091(6) -0.036(5) -0.060(6) 0.001(5)
C37 0.105(6) 0.063(4) 0.109(6) -0.016(4) -0.073(5) -0.003(4)
C38 0.050(3) 0.041(3) 0.058(3) -0.002(2) -0.026(3) 0.000(2)
C39 0.042(3) 0.048(3) 0.040(3) -0.014(2) -0.011(2) 0.001(2)
C40 0.052(3) 0.053(3) 0.033(3) -0.010(2) -0.011(2) -0.001(2)
C41 0.061(3) 0.045(3) 0.039(3) -0.013(2) -0.020(2) -0.002(2)
C42 0.077(4) 0.066(4) 0.040(3) -0.014(3) -0.027(3) 0.001(3)
C43 0.095(5) 0.090(5) 0.035(3) -0.020(3) -0.017(3) 0.005(4)
C44 0.074(4) 0.126(6) 0.039(3) -0.024(4) -0.008(3) 0.003(4)
C45 0.055(3) 0.109(5) 0.037(3) -0.021(3) -0.009(3) 0.003(3)
C46 0.055(3) 0.061(3) 0.048(3) -0.013(3) -0.023(3) -0.010(3)
C47 0.039(3) 0.135(13) 0.069(7) -0.004(7) -0.023(4) -0.018(5)
C48 0.045(5) 0.080(7) 0.069(5) -0.022(6) -0.011(4) -0.012(5)
C49 0.054(4) 0.096(5) 0.055(5) -0.009(4) -0.011(4) -0.027(4)
C47' 0.039(3) 0.135(13) 0.069(7) -0.004(7) -0.023(4) -0.018(5)
C48' 0.045(5) 0.080(7) 0.069(5) -0.022(6) -0.011(4) -0.012(5)
C49' 0.054(4) 0.096(5) 0.055(5) -0.009(4) -0.011(4) -0.027(4)
C50 0.040(3) 0.070(4) 0.041(3) -0.010(3) -0.005(2) 0.000(2)
C51 0.049(3) 0.057(3) 0.041(3) -0.017(2) -0.009(2) 0.007(2)
C52 0.044(3) 0.051(3) 0.038(3) -0.015(2) -0.016(2) 0.008(2)
C53 0.051(3) 0.064(3) 0.055(3) -0.021(3) -0.015(3) 0.003(3)
C54 0.077(4) 0.061(4) 0.069(4) -0.036(3) -0.024(3) 0.005(3)
C55 0.084(5) 0.076(4) 0.056(4) -0.037(3) -0.011(3) 0.015(3)
C56 0.059(3) 0.080(4) 0.048(3) -0.028(3) -0.004(3) 0.004(3)
C57 0.037(2) 0.050(3) 0.035(3) -0.014(2) -0.010(2) 0.003(2)
C58 0.041(2) 0.040(3) 0.032(2) -0.011(2) -0.008(2) -0.001(2)
C59 0.041(2) 0.041(3) 0.032(2) -0.009(2) -0.010(2) -0.001(2)
C60 0.038(2) 0.040(3) 0.041(3) -0.008(2) -0.006(2) -0.003(2)
C61 0.046(3) 0.044(3) 0.051(3) -0.015(2) -0.008(2) -0.006(2)
C62 0.040(3) 0.053(3) 0.043(3) -0.017(2) -0.011(2) -0.003(2)
C63 0.046(3) 0.048(3) 0.029(2) -0.009(2) -0.012(2) 0.003(2)
C64 0.043(3) 0.041(3) 0.033(3) -0.009(2) -0.011(2) 0.002(2)
C65 0.040(3) 0.040(3) 0.050(3) -0.005(2) -0.007(2) 0.001(2)
C66 0.043(3) 0.074(4) 0.060(4) -0.027(3) -0.012(3) -0.003(3)
C67 0.046(3) 0.038(3) 0.039(3) -0.015(2) -0.006(2) 0.000(2)
C68 0.045(3) 0.037(2) 0.038(3) -0.016(2) -0.009(2) 0.000(2)
C69 0.042(2) 0.032(2) 0.035(2) -0.0102(19) -0.007(2) -0.0016(19)
C70 0.050(3) 0.030(2) 0.040(3) -0.015(2) -0.010(2) 0.000(2)
C71 0.062(3) 0.035(3) 0.041(3) -0.018(2) -0.018(2) 0.004(2)
C72 0.069(3) 0.032(2) 0.043(3) -0.007(2) -0.015(3) -0.001(2)
C73 0.043(3) 0.036(3) 0.053(3) -0.015(2) -0.004(2) -0.006(2)
C74 0.036(2) 0.041(3) 0.036(3) -0.012(2) -0.003(2) 0.0007(19)
C75 0.104(5) 0.046(3) 0.049(3) -0.007(3) -0.038(3) 0.006(3)

loop_
_atom_type_symbol
_atom_type_description
_atom_type_scat_dispersion_real
_atom_type_scat_dispersion_imag
_atom_type_scat_source
C C 0.0033 0.0016 'International Tables Vol C Tables 4.2.6.8 and 6.1.1.4'
H H 0.0000 0.0000 'International Tables Vol C Tables 4.2.6.8 and 6.1.1.4'
N N 0.0061 0.0033 'International Tables Vol C Tables 4.2.6.8 and 6.1.1.4'
O O 0.0106 0.0060 'International Tables Vol C Tables 4.2.6.8 and 6.1.1.4'
Mn Mn 0.3368 0.7283 'International Tables Vol C Tables 4.2.6.8 and 6.1.1.4'
Cu Cu 0.3201 1.2651 'International Tables Vol C Tables 4.2.6.8 and 6.1.1.4'

loop_
_geom_angle_atom_site_label_1
_geom_angle_atom_site_label_2
_geom_angle_atom_site_label_3
_geom_angle
_geom_angle_site_symmetry_1
_geom_angle_site_symmetry_3
N1 Cu1 N3 158.88(19) . .
N1 Cu1 N4 86.49(17) . .
N3 Cu1 N4 94.1(2) . .
N1 Cu1 N2 94.37(19) . .
N3 Cu1 N2 91.5(2) . .
N4 Cu1 N2 161.82(19) . .
N5 Cu2 N7 162.3(2) . .
N5 Cu2 N6 93.7(3) . .
N7 Cu2 N6 91.6(3) . .
N5 Cu2 N8 86.0(2) . .
N7 Cu2 N8 94.7(2) . .
N6 Cu2 N8 159.9(2) . .
N12 Cu3 N10 168.60(18) . .
N12 Cu3 N9 84.29(15) . .
N10 Cu3 N9 93.59(16) . .
N12 Cu3 N11 91.24(16) . .
N10 Cu3 N11 93.97(17) . .
N9 Cu3 N11 162.46(17) . .
O12 Mn1 O19 96.78(17) 2_665 .
O12 Mn1 O8 92.31(18) 2_665 .
O19 Mn1 O8 93.47(17) . .
O12 Mn1 O1 88.94(14) 2_665 .
O19 Mn1 O1 163.57(17) . .
O8 Mn1 O1 101.70(17) . .
O12 Mn1 O2 161.93(16) 2_665 .
O19 Mn1 O2 95.21(16) . .
O8 Mn1 O2 100.42(18) . .
O1 Mn1 O2 76.02(14) . .
O12 Mn1 O20 92.3(3) 2_665 .
O19 Mn1 O20 79.2(3) . .
O8 Mn1 O20 171.8(2) . .
O1 Mn1 O20 85.2(3) . .
O2 Mn1 O20 76.7(2) . .
O17 Mn2 O7 88.27(14) 2_666 .
O17 Mn2 O4 87.94(15) 2_666 .
O7 Mn2 O4 157.75(13) . .
O17 Mn2 O16 94.83(14) 2_666 .
O7 Mn2 O16 108.29(13) . .
O4 Mn2 O16 93.87(13) . .
O17 Mn2 O3 110.23(15) 2_666 .
O7 Mn2 O3 88.00(12) . .
O4 Mn2 O3 72.82(12) . .
O16 Mn2 O3 150.71(14) . .
O17 Mn2 O15 152.81(14) 2_666 .
O7 Mn2 O15 99.06(13) . .
O4 Mn2 O15 94.25(14) . .
O16 Mn2 O15 57.99(12) . .
O3 Mn2 O15 96.24(14) . .
O14 Mn3 O13 101.00(14) 2_656 .
O14 Mn3 O6 118.56(15) 2_656 .
O13 Mn3 O6 94.91(14) . .
O14 Mn3 O10 94.12(14) 2_656 .
O13 Mn3 O10 101.83(14) . .
O6 Mn3 O10 139.58(14) . .
O14 Mn3 O5 88.46(15) 2_656 .
O13 Mn3 O5 167.42(14) . .
O6 Mn3 O5 73.15(14) . .
O10 Mn3 O5 85.56(15) . .
O14 Mn3 O9 150.57(14) 2_656 .
O13 Mn3 O9 90.92(13) . .
O6 Mn3 O9 86.63(13) . .
O10 Mn3 O9 56.89(13) . .
O5 Mn3 O9 84.59(14) . .
C1 O1 Mn1 115.8(3) . .
C19 O2 Mn1 115.0(3) . .
C39 O3 Mn2 116.6(3) . .
C57 O4 Mn2 118.7(3) . .
C20 O5 Mn3 115.9(4) . .
C38 O6 Mn3 117.5(3) . .
C64 O7 Mn2 139.3(3) . .
C64 O8 Mn1 133.3(3) . .
C65 O9 Mn3 85.8(3) . .
C65 O10 Mn3 95.9(3) . .
C66 O12 Mn1 123.7(4) . 2_665
C73 O13 Mn3 126.7(3) . .
C73 O14 Mn3 114.9(3) . 2_656
C74 O15 Mn2 87.8(3) . .
C74 O16 Mn2 93.7(3) . .
C75 O17 Mn2 158.7(5) . 2_666
Mn1 O19 H19A 109.3 . .
Mn1 O19 H19B 109.2 . .
H19A O19 H19B 109.5 . .
Mn1 O20 H20A 109.2 . .
Mn1 O20 H20B 109.3 . .
H20A O20 H20B 109.5 . .
C1 N1 C2 122.9(4) . .
C1 N1 Cu1 111.3(3) . .
C2 N1 Cu1 125.7(3) . .
C8 N2 C9 118.4(6) . .
C8 N2 Cu1 124.0(4) . .
C9 N2 Cu1 117.4(5) . .
C12 N3 C11 120.4(5) . .
C12 N3 Cu1 124.3(4) . .
C11 N3 Cu1 115.2(4) . .
C19 N4 C14 121.7(5) . .
C19 N4 Cu1 111.9(4) . .
C14 N4 Cu1 126.3(3) . .
C20 N5 C21 121.5(5) . .
C20 N5 Cu2 112.5(4) . .
C21 N5 Cu2 126.0(4) . .
C27 N6 C28' 101(3) . .
C27 N6 C28 122.1(10) . .
C28' N6 C28 23(2) . .
C27 N6 Cu2 124.0(6) . .
C28' N6 Cu2 135(2) . .
C28 N6 Cu2 113.5(9) . .
C31 N7 C30' 124(5) . .
C31 N7 C30 116.4(16) . .
C30' N7 C30 12(8) . .
C31 N7 Cu2 124.2(5) . .
C30' N7 Cu2 110(6) . .
C30 N7 Cu2 119.4(17) . .
C38 N8 C33 121.7(5) . .
C38 N8 Cu2 111.4(4) . .
C33 N8 Cu2 126.9(4) . .
C39 N9 C40 122.2(4) . .
C39 N9 Cu3 110.0(3) . .
C40 N9 Cu3 127.7(3) . .
C46 N10 C47' 107.6(9) . .
C46 N10 C47 119.9(8) . .
C47' N10 C47 19.4(16) . .
C46 N10 Cu3 123.3(3) . .
C47' N10 Cu3 127.9(9) . .
C47 N10 Cu3 116.7(8) . .
C50 N11 C49' 119.7(16) . .
C50 N11 C49 112.8(9) . .
C49' N11 C49 7(2) . .
C50 N11 Cu3 123.3(4) . .
C49' N11 Cu3 117.0(15) . .
C49 N11 Cu3 123.8(8) . .
C57 N12 C52 120.3(4) . .
C57 N12 Cu3 111.9(3) . .
C52 N12 Cu3 127.2(3) . .
O1 C1 N1 129.2(5) . .
O1 C1 C19 115.5(5) . .
N1 C1 C19 115.3(4) . .
C7 C2 C3 117.7(5) . .
C7 C2 N1 123.2(5) . .
C3 C2 N1 119.2(5) . .
C4 C3 C2 119.7(5) . .
C4 C3 C8 114.5(5) . .
C2 C3 C8 125.8(5) . .
C5 C4 C3 122.1(5) . .
C5 C4 H4 119.0 . .
C3 C4 H4 119.0 . .
C4 C5 C6 118.4(6) . .
C4 C5 H5 120.8 . .
C6 C5 H5 120.8 . .
C7 C6 C5 121.2(6) . .
C7 C6 H6 119.4 . .
C5 C6 H6 119.4 . .
C6 C7 C2 120.9(5) . .
C6 C7 H7 119.6 . .
C2 C7 H7 119.6 . .
N2 C8 C3 127.0(5) . .
N2 C8 H8 116.5 . .
C3 C8 H8 116.5 . .
N2 C9 C10 113.2(6) . .
N2 C9 H9A 108.9 . .
C10 C9 H9A 108.9 . .
N2 C9 H9B 108.9 . .
C10 C9 H9B 108.9 . .
H9A C9 H9B 107.7 . .
C11 C10 C9 116.9(5) . .
C11 C10 H10A 108.1 . .
C9 C10 H10A 108.1 . .
C11 C10 H10B 108.1 . .
C9 C10 H10B 108.1 . .
H10A C10 H10B 107.3 . .
N3 C11 C10 110.8(5) . .
N3 C11 H11A 109.5 . .
C10 C11 H11A 109.5 . .
N3 C11 H11B 109.5 . .
C10 C11 H11B 109.5 . .
H11A C11 H11B 108.1 . .
N3 C12 C13 128.4(5) . .
N3 C12 H12 115.8 . .
C13 C12 H12 115.8 . .
C18 C13 C14 118.0(6) . .
C18 C13 C12 117.3(5) . .
C14 C13 C12 124.7(5) . .
C15 C14 N4 123.7(5) . .
C15 C14 C13 117.5(5) . .
N4 C14 C13 118.8(5) . .
C16 C15 C14 122.5(6) . .
C16 C15 H15 118.7 . .
C14 C15 H15 118.7 . .
C17 C16 C15 119.4(7) . .
C17 C16 H16 120.3 . .
C15 C16 H16 120.3 . .
C18 C17 C16 119.7(6) . .
C18 C17 H17 120.2 . .
C16 C17 H17 120.2 . .
C17 C18 C13 122.8(6) . .
C17 C18 H18 118.6 . .
C13 C18 H18 118.6 . .
O2 C19 N4 128.8(5) . .
O2 C19 C1 115.9(4) . .
N4 C19 C1 115.1(5) . .
O5 C20 N5 129.8(6) . .
O5 C20 C38 115.8(5) . .
N5 C20 C38 114.4(5) . .
C26 C21 N5 122.1(6) . .
C26 C21 C22 120.4(7) . .
N5 C21 C22 117.4(7) . .
C23 C22 C21 118.4(10) . .
C23 C22 C27 116.8(9) . .
C21 C22 C27 124.9(8) . .
C24 C23 C22 121.0(11) . .
C24 C23 H23 119.5 . .
C22 C23 H23 119.5 . .
C23 C24 C25 121.2(10) . .
C23 C24 H24 119.4 . .
C25 C24 H24 119.4 . .
C26 C25 C24 118.6(10) . .
C26 C25 H25 120.7 . .
C24 C25 H25 120.7 . .
C21 C26 C25 120.1(8) . .
C21 C26 H26 119.9 . .
C25 C26 H26 119.9 . .
N6 C27 C22 128.3(8) . .
N6 C27 H27 115.8 . .
C22 C27 H27 115.8 . .
N6 C28 C29 121.5(13) . .
N6 C28 H28A 106.9 . .
C29 C28 H28A 106.9 . .
N6 C28 H28B 106.9 . .
C29 C28 H28B 106.9 . .
H28A C28 H28B 106.7 . .
C28 C29 C30 112.5(19) . .
C28 C29 H29A 109.1 . .
C30 C29 H29A 109.1 . .
C28 C29 H29B 109.1 . .
C30 C29 H29B 109.1 . .
H29A C29 H29B 107.8 . .
N7 C30 C29 106.3(12) . .
N7 C30 H30A 110.5 . .
C29 C30 H30A 110.5 . .
N7 C30 H30B 110.5 . .
C29 C30 H30B 110.5 . .
H30A C30 H30B 108.7 . .
N6 C28' C29' 101(3) . .
N6 C28' H28C 111.6 . .
C29' C28' H28C 111.6 . .
N6 C28' H28D 111.6 . .
C29' C28' H28D 111.6 . .
H28C C28' H28D 109.4 . .
C28' C29' C30' 127(6) . .
C28' C29' H29C 105.6 . .
C30' C29' H29C 105.6 . .
C28' C29' H29D 105.6 . .
C30' C29' H29D 105.6 . .
H29C C29' H29D 106.1 . .
N7 C30' C29' 119(5) . .
N7 C30' H30C 107.5 . .
C29' C30' H30C 107.5 . .
N7 C30' H30D 107.5 . .
C29' C30' H30D 107.5 . .
H30C C30' H30D 107.0 . .
N7 C31 C32 129.2(6) . .
N7 C31 H31 115.4 . .
C32 C31 H31 115.4 . .
C37 C32 C33 118.3(7) . .
C37 C32 C31 117.0(6) . .
C33 C32 C31 124.7(7) . .
C34 C33 C32 117.0(6) . .
C34 C33 N8 123.9(5) . .
C32 C33 N8 119.1(6) . .
C35 C34 C33 121.4(7) . .
C35 C34 H34 119.3 . .
C33 C34 H34 119.3 . .
C36 C35 C34 120.3(8) . .
C36 C35 H35 119.9 . .
C34 C35 H35 119.9 . .
C37 C36 C35 119.3(8) . .
C37 C36 H36 120.3 . .
C35 C36 H36 120.3 . .
C36 C37 C32 123.7(7) . .
C36 C37 H37 118.2 . .
C32 C37 H37 118.2 . .
O6 C38 N8 128.9(5) . .
O6 C38 C20 115.8(4) . .
N8 C38 C20 115.2(5) . .
O3 C39 N9 129.4(5) . .
O3 C39 C57 115.7(4) . .
N9 C39 C57 114.9(4) . .
C45 C40 C41 117.5(5) . .
C45 C40 N9 123.7(4) . .
C41 C40 N9 118.8(4) . .
C40 C41 C42 119.0(5) . .
C40 C41 C46 125.9(5) . .
C42 C41 C46 115.0(5) . .
C43 C42 C41 122.3(5) . .
C43 C42 H42 118.9 . .
C41 C42 H42 118.9 . .
C42 C43 C44 118.5(6) . .
C42 C43 H43 120.8 . .
C44 C43 H43 120.8 . .
C43 C44 C45 121.7(6) . .
C43 C44 H44 119.2 . .
C45 C44 H44 119.2 . .
C44 C45 C40 121.0(6) . .
C44 C45 H45 119.5 . .
C40 C45 H45 119.5 . .
N10 C46 C41 130.0(5) . .
N10 C46 H46 115.0 . .
C41 C46 H46 115.0 . .
N10 C47 C48 108.8(10) . .
N10 C47 H47A 109.9 . .
C48 C47 H47A 109.9 . .
N10 C47 H47B 109.9 . .
C48 C47 H47B 109.9 . .
H47A C47 H47B 108.3 . .
C47 C48 C49 112.1(12) . .
C47 C48 H48A 109.2 . .
C49 C48 H48A 109.2 . .
C47 C48 H48B 109.2 . .
C49 C48 H48B 109.2 . .
H48A C48 H48B 107.9 . .
N11 C49 C48 116.5(11) . .
N11 C49 H49A 108.2 . .
C48 C49 H49A 108.2 . .
N11 C49 H49B 108.2 . .
C48 C49 H49B 108.2 . .
H49A C49 H49B 107.3 . .
N10 C47' C48' 113.2(14) . .
N10 C47' H47C 108.9 . .
C48' C47' H47C 108.9 . .
N10 C47' H47D 108.9 . .
C48' C47' H47D 108.9 . .
H47C C47' H47D 107.8 . .
C47' C48' C49' 113(2) . .
C47' C48' H48C 109.0 . .
C49' C48' H48C 109.0 . .
C47' C48' H48D 109.0 . .
C49' C48' H48D 109.0 . .
H48C C48' H48D 107.8 . .
N11 C49' C48' 106.4(12) . .
N11 C49' H49C 110.4 . .
C48' C49' H49C 110.4 . .
N11 C49' H49D 110.4 . .
C48' C49' H49D 110.4 . .
H49C C49' H49D 108.6 . .
N11 C50 C51 128.5(5) . .
N11 C50 H50 115.7 . .
C51 C50 H50 115.7 . .
C52 C51 C56 119.4(5) . .
C52 C51 C50 124.8(5) . .
C56 C51 C50 115.7(5) . .
C53 C52 C51 119.0(5) . .
C53 C52 N12 122.0(5) . .
C51 C52 N12 118.9(4) . .
C52 C53 C54 120.8(5) . .
C52 C53 H53 119.6 . .
C54 C53 H53 119.6 . .
C55 C54 C53 119.7(6) . .
C55 C54 H54 120.2 . .
C53 C54 H54 120.2 . .
C56 C55 C54 120.5(6) . .
C56 C55 H55 119.7 . .
C54 C55 H55 119.7 . .
C55 C56 C51 120.4(6) . .
C55 C56 H56 119.8 . .
C51 C56 H56 119.8 . .
O4 C57 N12 129.1(4) . .
O4 C57 C39 116.2(4) . .
N12 C57 C39 114.7(4) . .
C63 C58 C59 119.5(4) . .
C63 C58 C64 119.2(4) . .
C59 C58 C64 121.3(4) . .
C60 C59 C58 120.6(4) . .
C60 C59 H59 119.7 . .
C58 C59 H59 119.7 . .
C59 C60 C61 119.2(4) . .
C59 C60 C65 122.1(4) . .
C61 C60 C65 118.7(4) . .
C62 C61 C60 120.9(5) . .
C62 C61 H61 119.6 . .
C60 C61 H61 119.6 . .
C61 C62 C63 119.5(4) . .
C61 C62 C66 119.5(5) . .
C63 C62 C66 121.0(5) . .
C58 C63 C62 120.3(4) . .
C58 C63 H63 119.8 . .
C62 C63 H63 119.8 . .
O8 C64 O7 124.3(4) . .
O8 C64 C58 117.2(4) . .
O7 C64 C58 118.5(4) . .
O9 C65 O10 121.3(5) . .
O9 C65 C60 119.9(4) . .
O10 C65 C60 118.8(5) . .
O11 C66 O12 126.3(6) . .
O11 C66 C62 117.2(6) . .
O12 C66 C62 116.6(5) . .
C68 C67 C72 119.3(4) . .
C68 C67 C73 120.9(4) . .
C72 C67 C73 119.8(4) . .
C67 C68 C69 120.5(4) . .
C67 C68 H68 119.8 . .
C69 C68 H68 119.8 . .
C68 C69 C70 120.0(4) . .
C68 C69 C74 120.1(4) . .
C70 C69 C74 119.9(4) . .
C69 C70 C71 119.7(4) . .
C69 C70 H70 120.1 . .
C71 C70 H70 120.1 . .
C72 C71 C70 119.3(4) . .
C72 C71 C75 119.9(4) . .
C70 C71 C75 120.8(4) . .
C71 C72 C67 121.2(4) . .
C71 C72 H72 119.4 . .
C67 C72 H72 119.4 . .
O14 C73 O13 123.0(4) . .
O14 C73 C67 118.0(5) . .
O13 C73 C67 119.0(4) . .
O15 C74 O16 120.5(4) . .
O15 C74 C69 120.0(4) . .
O16 C74 C69 119.5(4) . .
O17 C75 O18 121.0(6) . .
O17 C75 C71 121.3(5) . .
O18 C75 C71 117.6(5) . .

loop_
_geom_bond_atom_site_label_1
_geom_bond_atom_site_label_2
_geom_bond_distance
_geom_bond_site_symmetry_2
Cu1 N1 1.941(4) .
Cu1 N3 1.942(5) .
Cu1 N4 1.942(4) .
Cu1 N2 1.957(5) .
Cu2 N5 1.930(5) .
Cu2 N7 1.933(6) .
Cu2 N6 1.938(7) .
Cu2 N8 1.950(5) .
Cu3 N12 1.941(4) .
Cu3 N10 1.950(4) .
Cu3 N9 1.986(4) .
Cu3 N11 1.994(4) .
Mn1 O12 2.034(4) 2_665
Mn1 O19 2.109(5) .
Mn1 O8 2.114(4) .
Mn1 O1 2.125(4) .
Mn1 O2 2.127(4) .
Mn1 O20 2.449(10) .
Mn2 O17 2.091(4) 2_666
Mn2 O7 2.096(3) .
Mn2 O4 2.178(3) .
Mn2 O16 2.185(3) .
Mn2 O3 2.237(3) .
Mn2 O15 2.317(3) .
Mn3 O14 2.111(3) 2_656
Mn3 O13 2.122(4) .
Mn3 O6 2.161(3) .
Mn3 O10 2.166(4) .
Mn3 O5 2.237(4) .
Mn3 O9 2.391(3) .
O1 C1 1.241(6) .
O2 C19 1.247(6) .
O3 C39 1.252(5) .
O4 C57 1.244(5) .
O5 C20 1.233(6) .
O6 C38 1.253(6) .
O7 C64 1.257(5) .
O8 C64 1.236(6) .
O9 C65 1.244(6) .
O10 C65 1.257(6) .
O11 C66 1.243(7) .
O12 C66 1.247(7) .
O12 Mn1 2.034(4) 2_665
O13 C73 1.266(6) .
O14 C73 1.249(6) .
O14 Mn3 2.111(3) 2_656
O15 C74 1.256(6) .
O16 C74 1.262(5) .
O17 C75 1.209(6) .
O17 Mn2 2.091(4) 2_666
O18 C75 1.239(8) .
O19 H19A 0.9600 .
O19 H19B 0.9600 .
O20 H20A 0.9600 .
O20 H20B 0.9600 .
N1 C1 1.326(6) .
N1 C2 1.423(7) .
N2 C8 1.283(8) .
N2 C9 1.461(7) .
N3 C12 1.260(8) .
N3 C11 1.464(7) .
N4 C19 1.313(6) .
N4 C14 1.416(7) .
N5 C20 1.319(7) .
N5 C21 1.415(8) .
N6 C27 1.257(10) .
N6 C28' 1.441(10) .
N6 C28 1.477(8) .
N7 C31 1.272(10) .
N7 C30' 1.451(11) .
N7 C30 1.453(9) .
N8 C38 1.320(7) .
N8 C33 1.427(8) .
N9 C39 1.329(6) .
N9 C40 1.415(6) .
N10 C46 1.284(7) .
N10 C47' 1.468(10) .
N10 C47 1.479(8) .
N11 C50 1.281(7) .
N11 C49' 1.469(10) .
N11 C49 1.481(9) .
N12 C57 1.310(6) .
N12 C52 1.424(6) .
C1 C19 1.538(7) .
C2 C7 1.400(7) .
C2 C3 1.421(7) .
C3 C4 1.397(8) .
C3 C8 1.464(8) .
C4 C5 1.370(8) .
C4 H4 0.9300 .
C5 C6 1.391(8) .
C5 H5 0.9300 .
C6 C7 1.389(8) .
C6 H6 0.9300 .
C7 H7 0.9300 .
C8 H8 0.9300 .
C9 C10 1.514(9) .
C9 H9A 0.9700 .
C9 H9B 0.9700 .
C10 C11 1.479(10) .
C10 H10A 0.9700 .
C10 H10B 0.9700 .
C11 H11A 0.9700 .
C11 H11B 0.9700 .
C12 C13 1.461(8) .
C12 H12 0.9300 .
C13 C18 1.403(8) .
C13 C14 1.419(7) .
C14 C15 1.388(8) .
C15 C16 1.380(8) .
C15 H15 0.9300 .
C16 C17 1.375(9) .
C16 H16 0.9300 .
C17 C18 1.346(9) .
C17 H17 0.9300 .
C18 H18 0.9300 .
C20 C38 1.539(8) .
C21 C26 1.376(10) .
C21 C22 1.437(10) .
C22 C23 1.411(12) .
C22 C27 1.454(12) .
C23 C24 1.340(14) .
C23 H23 0.9300 .
C24 C25 1.436(14) .
C24 H24 0.9300 .
C25 C26 1.407(11) .
C25 H25 0.9300 .
C26 H26 0.9300 .
C27 H27 0.9300 .
C28 C29 1.496(9) .
C28 H28A 0.9700 .
C28 H28B 0.9700 .
C29 C30 1.500(9) .
C29 H29A 0.9700 .
C29 H29B 0.9700 .
C30 H30A 0.9700 .
C30 H30B 0.9700 .
C28' C29' 1.498(11) .
C28' H28C 0.9700 .
C28' H28D 0.9700 .
C29' C30' 1.500(11) .
C29' H29C 0.9700 .
C29' H29D 0.9700 .
C30' H30C 0.9700 .
C30' H30D 0.9700 .
C31 C32 1.463(10) .
C31 H31 0.9300 .
C32 C37 1.405(10) .
C32 C33 1.418(8) .
C33 C34 1.398(9) .
C34 C35 1.391(9) .
C34 H34 0.9300 .
C35 C36 1.373(10) .
C35 H35 0.9300 .
C36 C37 1.316(10) .
C36 H36 0.9300 .
C37 H37 0.9300 .
C39 C57 1.529(6) .
C40 C45 1.398(7) .
C40 C41 1.400(7) .
C41 C42 1.419(7) .
C41 C46 1.436(7) .
C42 C43 1.349(8) .
C42 H42 0.9300 .
C43 C44 1.365(9) .
C43 H43 0.9300 .
C44 C45 1.383(8) .
C44 H44 0.9300 .
C45 H45 0.9300 .
C46 H46 0.9300 .
C47 C48 1.497(10) .
C47 H47A 0.9700 .
C47 H47B 0.9700 .
C48 C49 1.502(10) .
C48 H48A 0.9700 .
C48 H48B 0.9700 .
C49 H49A 0.9700 .
C49 H49B 0.9700 .
C47' C48' 1.498(10) .
C47' H47C 0.9700 .
C47' H47D 0.9700 .
C48' C49' 1.504(11) .
C48' H48C 0.9700 .
C48' H48D 0.9700 .
C49' H49C 0.9700 .
C49' H49D 0.9700 .
C50 C51 1.449(7) .
C50 H50 0.9300 .
C51 C52 1.400(7) .
C51 C56 1.408(7) .
C52 C53 1.378(7) .
C53 C54 1.392(8) .
C53 H53 0.9300 .
C54 C55 1.383(8) .
C54 H54 0.9300 .
C55 C56 1.355(8) .
C55 H55 0.9300 .
C56 H56 0.9300 .
C58 C63 1.390(6) .
C58 C59 1.393(6) .
C58 C64 1.503(6) .
C59 C60 1.380(6) .
C59 H59 0.9300 .
C60 C61 1.400(7) .
C60 C65 1.496(7) .
C61 C62 1.374(7) .
C61 H61 0.9300 .
C62 C63 1.394(7) .
C62 C66 1.516(7) .
C63 H63 0.9300 .
C67 C68 1.379(6) .
C67 C72 1.393(7) .
C67 C73 1.492(6) .
C68 C69 1.392(6) .
C68 H68 0.9300 .
C69 C70 1.394(6) .
C69 C74 1.489(6) .
C70 C71 1.400(6) .
C70 H70 0.9300 .
C71 C72 1.380(6) .
C71 C75 1.497(7) .
C72 H72 0.9300 .

loop_
_geom_torsion_atom_site_label_1
_geom_torsion_atom_site_label_2
_geom_torsion_atom_site_label_3
_geom_torsion_atom_site_label_4
_geom_torsion
_geom_torsion_site_symmetry_1
O12 Mn1 O1 C1 160.1(4) 2_665
O19 Mn1 O1 C1 49.3(8) .
O8 Mn1 O1 C1 -107.8(4) .
O2 Mn1 O1 C1 -9.8(4) .
O20 Mn1 O1 C1 67.7(4) .
O12 Mn1 O2 C19 -22.9(8) 2_665
O19 Mn1 O2 C19 -154.3(4) .
O8 Mn1 O2 C19 111.2(4) .
O1 Mn1 O2 C19 11.6(4) .
O20 Mn1 O2 C19 -76.7(5) .
O17 Mn2 O3 C39 -83.7(4) 2_666
O7 Mn2 O3 C39 -171.1(4) .
O4 Mn2 O3 C39 -2.5(4) .
O16 Mn2 O3 C39 63.5(5) .
O15 Mn2 O3 C39 90.0(4) .
O17 Mn2 O4 C57 112.8(4) 2_666
O7 Mn2 O4 C57 32.4(6) .
O16 Mn2 O4 C57 -152.5(4) .
O3 Mn2 O4 C57 0.9(4) .
O15 Mn2 O4 C57 -94.4(4) .
O14 Mn3 O5 C20 -131.1(4) 2_656
O13 Mn3 O5 C20 8.0(9) .
O6 Mn3 O5 C20 -10.6(4) .
O10 Mn3 O5 C20 134.6(4) .
O9 Mn3 O5 C20 77.5(4) .
O14 Mn3 O6 C38 91.0(4) 2_656
O13 Mn3 O6 C38 -163.7(4) .
O10 Mn3 O6 C38 -49.0(4) .
O5 Mn3 O6 C38 12.3(3) .
O9 Mn3 O6 C38 -73.1(4) .
O17 Mn2 O7 C64 -131.6(5) 2_666
O4 Mn2 O7 C64 -51.3(6) .
O16 Mn2 O7 C64 133.9(5) .
O3 Mn2 O7 C64 -21.2(5) .
O15 Mn2 O7 C64 74.8(5) .
O12 Mn1 O8 C64 -121.1(5) 2_665
O19 Mn1 O8 C64 -24.2(6) .
O1 Mn1 O8 C64 149.5(5) .
O2 Mn1 O8 C64 71.8(6) .
O20 Mn1 O8 C64 3(2) .
O14 Mn3 O9 C65 11.6(5) 2_656
O13 Mn3 O9 C65 -103.0(3) .
O6 Mn3 O9 C65 162.1(3) .
O10 Mn3 O9 C65 0.5(3) .
O5 Mn3 O9 C65 88.7(3) .
O14 Mn3 O10 C65 -175.1(3) 2_656
O13 Mn3 O10 C65 82.8(3) .
O6 Mn3 O10 C65 -29.6(4) .
O5 Mn3 O10 C65 -86.9(3) .
O9 Mn3 O10 C65 -0.5(3) .
O14 Mn3 O13 C73 121.0(4) 2_656
O6 Mn3 O13 C73 0.6(4) .
O10 Mn3 O13 C73 -142.4(4) .
O5 Mn3 O13 C73 -17.2(9) .
O9 Mn3 O13 C73 -86.1(4) .
O17 Mn2 O15 C74 0.4(5) 2_666
O7 Mn2 O15 C74 104.5(3) .
O4 Mn2 O15 C74 -93.4(3) .
O16 Mn2 O15 C74 -1.5(3) .
O3 Mn2 O15 C74 -166.5(3) .
O17 Mn2 O16 C74 -177.7(3) 2_666
O7 Mn2 O16 C74 -87.9(3) .
O4 Mn2 O16 C74 94.1(3) .
O3 Mn2 O16 C74 33.0(4) .
O15 Mn2 O16 C74 1.5(3) .
N3 Cu1 N1 C1 92.2(6) .
N4 Cu1 N1 C1 -0.2(4) .
N2 Cu1 N1 C1 -162.0(4) .
N3 Cu1 N1 C2 -84.2(7) .
N4 Cu1 N1 C2 -176.6(4) .
N2 Cu1 N1 C2 21.6(4) .
N1 Cu1 N2 C8 -12.4(5) .
N3 Cu1 N2 C8 147.3(5) .
N4 Cu1 N2 C8 -104.5(7) .
N1 Cu1 N2 C9 162.7(4) .
N3 Cu1 N2 C9 -37.6(5) .
N4 Cu1 N2 C9 70.6(8) .
N1 Cu1 N3 C12 -95.0(7) .
N4 Cu1 N3 C12 -4.0(5) .
N2 Cu1 N3 C12 158.7(5) .
N1 Cu1 N3 C11 81.6(7) .
N4 Cu1 N3 C11 172.6(4) .
N2 Cu1 N3 C11 -24.7(4) .
N1 Cu1 N4 C19 0.4(4) .
N3 Cu1 N4 C19 -158.4(4) .
N2 Cu1 N4 C19 93.7(7) .
N1 Cu1 N4 C14 176.8(5) .
N3 Cu1 N4 C14 18.0(5) .
N2 Cu1 N4 C14 -89.8(7) .
N7 Cu2 N5 C20 100.2(8) .
N6 Cu2 N5 C20 -152.6(4) .
N8 Cu2 N5 C20 7.2(4) .
N7 Cu2 N5 C21 -81.1(9) .
N6 Cu2 N5 C21 26.0(5) .
N8 Cu2 N5 C21 -174.1(5) .
N5 Cu2 N6 C27 -12.2(7) .
N7 Cu2 N6 C27 150.9(7) .
N8 Cu2 N6 C27 -100.8(10) .
N5 Cu2 N6 C28' 172(3) .
N7 Cu2 N6 C28' -25(3) .
N8 Cu2 N6 C28' 83(3) .
N5 Cu2 N6 C28 160.7(7) .
N7 Cu2 N6 C28 -36.2(7) .
N8 Cu2 N6 C28 72.2(10) .
N5 Cu2 N7 C31 -93.2(10) .
N6 Cu2 N7 C31 159.4(6) .
N8 Cu2 N7 C31 -1.6(6) .
N5 Cu2 N7 C30' 76(4) .
N6 Cu2 N7 C30' -31(4) .
N8 Cu2 N7 C30' 168(4) .
N5 Cu2 N7 C30 84.9(13) .
N6 Cu2 N7 C30 -22.6(12) .
N8 Cu2 N7 C30 176.5(12) .
N5 Cu2 N8 C38 -6.2(4) .
N7 Cu2 N8 C38 -168.4(4) .
N6 Cu2 N8 C38 83.8(8) .
N5 Cu2 N8 C33 172.9(5) .
N7 Cu2 N8 C33 10.6(5) .
N6 Cu2 N8 C33 -97.2(8) .
N12 Cu3 N9 C39 16.9(3) .
N10 Cu3 N9 C39 -174.4(3) .
N11 Cu3 N9 C39 -59.0(7) .
N12 Cu3 N9 C40 -165.0(4) .
N10 Cu3 N9 C40 3.8(4) .
N11 Cu3 N9 C40 119.2(6) .
N12 Cu3 N10 C46 72.2(10) .
N9 Cu3 N10 C46 -6.7(5) .
N11 Cu3 N10 C46 -170.9(5) .
N12 Cu3 N10 C47' -121.9(19) .
N9 Cu3 N10 C47' 159.3(18) .
N11 Cu3 N10 C47' -4.9(18) .
N12 Cu3 N10 C47 -103.0(11) .
N9 Cu3 N10 C47 178.1(8) .
N11 Cu3 N10 C47 13.9(8) .
N12 Cu3 N11 C50 19.7(4) .
N10 Cu3 N11 C50 -150.2(4) .
N9 Cu3 N11 C50 94.5(7) .
N12 Cu3 N11 C49' -162.6(13) .
N10 Cu3 N11 C49' 27.5(13) .
N9 Cu3 N11 C49' -87.8(14) .
N12 Cu3 N11 C49 -164.6(11) .
N10 Cu3 N11 C49 25.6(11) .
N9 Cu3 N11 C49 -89.8(12) .
N10 Cu3 N12 C57 -98.2(9) .
N9 Cu3 N12 C57 -18.4(3) .
N11 Cu3 N12 C57 144.6(4) .
N10 Cu3 N12 C52 90.2(9) .
N9 Cu3 N12 C52 170.0(4) .
N11 Cu3 N12 C52 -27.0(4) .
Mn1 O1 C1 N1 -174.4(4) .
Mn1 O1 C1 C19 7.0(6) .
C2 N1 C1 O1 -2.1(9) .
Cu1 N1 C1 O1 -178.6(5) .
C2 N1 C1 C19 176.5(4) .
Cu1 N1 C1 C19 0.0(6) .
C1 N1 C2 C7 -13.1(8) .
Cu1 N1 C2 C7 162.9(4) .
C1 N1 C2 C3 166.8(5) .
Cu1 N1 C2 C3 -17.1(7) .
C7 C2 C3 C4 0.3(8) .
N1 C2 C3 C4 -179.6(5) .
C7 C2 C3 C8 177.9(5) .
N1 C2 C3 C8 -2.1(8) .
C2 C3 C4 C5 -0.7(9) .
C8 C3 C4 C5 -178.5(6) .
C3 C4 C5 C6 0.4(9) .
C4 C5 C6 C7 0.1(9) .
C5 C6 C7 C2 -0.4(9) .
C3 C2 C7 C6 0.2(8) .
N1 C2 C7 C6 -179.9(5) .
C9 N2 C8 C3 -176.0(6) .
Cu1 N2 C8 C3 -1.0(9) .
C4 C3 C8 N2 -170.4(6) .
C2 C3 C8 N2 12.0(10) .
C8 N2 C9 C10 -124.3(7) .
Cu1 N2 C9 C10 60.3(7) .
N2 C9 C10 C11 -14.0(9) .
C12 N3 C11 C10 -112.5(7) .
Cu1 N3 C11 C10 70.8(6) .
C9 C10 C11 N3 -52.7(8) .
C11 N3 C12 C13 175.4(6) .
Cu1 N3 C12 C13 -8.1(9) .
N3 C12 C13 C18 -168.9(6) .
N3 C12 C13 C14 10.1(10) .
C19 N4 C14 C15 -24.2(8) .
Cu1 N4 C14 C15 159.7(5) .
C19 N4 C14 C13 156.2(5) .
Cu1 N4 C14 C13 -20.0(7) .
C18 C13 C14 C15 4.3(8) .
C12 C13 C14 C15 -174.6(5) .
C18 C13 C14 N4 -176.0(5) .
C12 C13 C14 N4 5.0(8) .
N4 C14 C15 C16 177.4(6) .
C13 C14 C15 C16 -2.9(9) .
C14 C15 C16 C17 -0.3(11) .
C15 C16 C17 C18 1.9(11) .
C16 C17 C18 C13 -0.3(10) .
C14 C13 C18 C17 -2.9(9) .
C12 C13 C18 C17 176.2(6) .
Mn1 O2 C19 N4 173.0(5) .
Mn1 O2 C19 C1 -11.7(6) .
C14 N4 C19 O2 -1.8(9) .
Cu1 N4 C19 O2 174.8(5) .
C14 N4 C19 C1 -177.1(5) .
Cu1 N4 C19 C1 -0.5(6) .
O1 C1 C19 O2 3.2(7) .
N1 C1 C19 O2 -175.6(5) .
O1 C1 C19 N4 179.2(5) .
N1 C1 C19 N4 0.4(7) .
Mn3 O5 C20 N5 -173.4(5) .
Mn3 O5 C20 C38 7.9(6) .
C21 N5 C20 O5 -4.2(9) .
Cu2 N5 C20 O5 174.6(5) .
C21 N5 C20 C38 174.5(5) .
Cu2 N5 C20 C38 -6.7(6) .
C20 N5 C21 C26 -27.2(9) .
Cu2 N5 C21 C26 154.3(5) .
C20 N5 C21 C22 154.5(6) .
Cu2 N5 C21 C22 -24.0(8) .
C26 C21 C22 C23 4.8(11) .
N5 C21 C22 C23 -176.9(7) .
C26 C21 C22 C27 -175.4(7) .
N5 C21 C22 C27 2.9(10) .
C21 C22 C23 C24 -4.3(15) .
C27 C22 C23 C24 175.9(10) .
C22 C23 C24 C25 -0.1(18) .
C23 C24 C25 C26 4.0(16) .
N5 C21 C26 C25 -179.1(6) .
C22 C21 C26 C25 -0.9(11) .
C24 C25 C26 C21 -3.5(13) .
C28' N6 C27 C22 174(2) .
C28 N6 C27 C22 -175.3(9) .
Cu2 N6 C27 C22 -2.9(12) .
C23 C22 C27 N6 -168.7(9) .
C21 C22 C27 N6 11.6(13) .
C27 N6 C28 C29 -131.9(11) .
C28' N6 C28 C29 -105(5) .
Cu2 N6 C28 C29 54.9(12) .
N6 C28 C29 C30 -4.6(18) .
C31 N7 C30 C29 -110(2) .
C30' N7 C30 C29 116(20) .
Cu2 N7 C30 C29 72(3) .
C28 C29 C30 N7 -59(3) .
C27 N6 C28' C29' -128(3) .
C28 N6 C28' C29' 75(5) .
Cu2 N6 C28' C29' 49(4) .
N6 C28' C29' C30' -17(9) .
C31 N7 C30' C29' -129(8) .
C30 N7 C30' C29' -77(15) .
Cu2 N7 C30' C29' 62(12) .
C28' C29' C30' N7 -37(16) .
C30' N7 C31 C32 -173(5) .
C30 N7 C31 C32 176.6(12) .
Cu2 N7 C31 C32 -5.2(11) .
N7 C31 C32 C37 -173.2(7) .
N7 C31 C32 C33 4.7(11) .
C37 C32 C33 C34 2.6(9) .
C31 C32 C33 C34 -175.4(6) .
C37 C32 C33 N8 -177.0(5) .
C31 C32 C33 N8 5.0(9) .
C38 N8 C33 C34 -13.7(9) .
Cu2 N8 C33 C34 167.3(5) .
C38 N8 C33 C32 165.9(5) .
Cu2 N8 C33 C32 -13.1(8) .
C32 C33 C34 C35 -2.6(10) .
N8 C33 C34 C35 177.0(7) .
C33 C34 C35 C36 0.7(13) .
C34 C35 C36 C37 1.4(13) .
C35 C36 C37 C32 -1.5(12) .
C33 C32 C37 C36 -0.6(10) .
C31 C32 C37 C36 177.5(7) .
Mn3 O6 C38 N8 169.9(4) .
Mn3 O6 C38 C20 -12.5(5) .
C33 N8 C38 O6 2.6(8) .
Cu2 N8 C38 O6 -178.4(4) .
C33 N8 C38 C20 -175.0(5) .
Cu2 N8 C38 C20 4.1(5) .
O5 C20 C38 O6 2.7(7) .
N5 C20 C38 O6 -176.2(4) .
O5 C20 C38 N8 -179.4(5) .
N5 C20 C38 N8 1.7(7) .
Mn2 O3 C39 N9 -178.7(4) .
Mn2 O3 C39 C57 3.6(6) .
C40 N9 C39 O3 -8.5(8) .
Cu3 N9 C39 O3 169.8(5) .
C40 N9 C39 C57 169.2(4) .
Cu3 N9 C39 C57 -12.5(5) .
C39 N9 C40 C45 -0.3(8) .
Cu3 N9 C40 C45 -178.3(4) .
C39 N9 C40 C41 -179.7(5) .
Cu3 N9 C40 C41 2.3(7) .
C45 C40 C41 C42 -3.0(8) .
N9 C40 C41 C42 176.4(5) .
C45 C40 C41 C46 172.8(5) .
N9 C40 C41 C46 -7.8(8) .
C40 C41 C42 C43 2.2(8) .
C46 C41 C42 C43 -174.0(6) .
C41 C42 C43 C44 0.3(10) .
C42 C43 C44 C45 -2.1(11) .
C43 C44 C45 C40 1.3(11) .
C41 C40 C45 C44 1.3(9) .
N9 C40 C45 C44 -178.0(6) .
C47' N10 C46 C41 -164.4(16) .
C47 N10 C46 C41 179.1(9) .
Cu3 N10 C46 C41 4.0(9) .
C40 C41 C46 N10 4.8(9) .
C42 C41 C46 N10 -179.3(6) .
C46 N10 C47 C48 120.9(11) .
C47' N10 C47 C48 66(5) .
Cu3 N10 C47 C48 -63.8(14) .
N10 C47 C48 C49 80.5(16) .
C50 N11 C49 C48 160.0(14) .
C49' N11 C49 C48 -30(12) .
Cu3 N11 C49 C48 -16(2) .
C47 C48 C49 N11 -37(2) .
C46 N10 C47' C48' -173(2) .
C47 N10 C47' C48' -41(3) .
Cu3 N10 C47' C48' 19(3) .
N10 C47' C48' C49' -57(3) .
C50 N11 C49' C48' 113(2) .
C49 N11 C49' C48' 103(15) .
Cu3 N11 C49' C48' -64(3) .
C47' C48' C49' N11 82(3) .
C49' N11 C50 C51 175.7(13) .
C49 N11 C50 C51 177.1(10) .
Cu3 N11 C50 C51 -6.7(8) .
N11 C50 C51 C52 -9.0(9) .
N11 C50 C51 C56 172.4(6) .
C56 C51 C52 C53 -3.1(8) .
C50 C51 C52 C53 178.4(5) .
C56 C51 C52 N12 -179.3(5) .
C50 C51 C52 N12 2.2(8) .
C57 N12 C52 C53 33.1(7) .
Cu3 N12 C52 C53 -155.9(4) .
C57 N12 C52 C51 -150.8(5) .
Cu3 N12 C52 C51 20.2(6) .
C51 C52 C53 C54 3.0(8) .
N12 C52 C53 C54 179.1(5) .
C52 C53 C54 C55 0.0(9) .
C53 C54 C55 C56 -2.8(10) .
C54 C55 C56 C51 2.6(10) .
C52 C51 C56 C55 0.4(9) .
C50 C51 C56 C55 179.0(6) .
Mn2 O4 C57 N12 -177.9(4) .
Mn2 O4 C57 C39 0.6(6) .
C52 N12 C57 O4 6.9(8) .
Cu3 N12 C57 O4 -165.3(4) .
C52 N12 C57 C39 -171.6(4) .
Cu3 N12 C57 C39 16.2(5) .
O3 C39 C57 O4 -2.9(7) .
N9 C39 C57 O4 179.1(4) .
O3 C39 C57 N12 175.8(5) .
N9 C39 C57 N12 -2.1(6) .
C63 C58 C59 C60 0.4(7) .
C64 C58 C59 C60 -179.1(4) .
C58 C59 C60 C61 -1.1(7) .
C58 C59 C60 C65 -179.5(4) .
C59 C60 C61 C62 0.3(7) .
C65 C60 C61 C62 178.7(4) .
C60 C61 C62 C63 1.1(7) .
C60 C61 C62 C66 -179.1(4) .
C59 C58 C63 C62 1.1(7) .
C64 C58 C63 C62 -179.4(4) .
C61 C62 C63 C58 -1.8(7) .
C66 C62 C63 C58 178.4(4) .
Mn1 O8 C64 O7 -21.2(8) .
Mn1 O8 C64 C58 160.5(4) .
Mn2 O7 C64 O8 119.4(5) .
Mn2 O7 C64 C58 -62.3(6) .
C63 C58 C64 O8 -36.8(7) .
C59 C58 C64 O8 142.8(5) .
C63 C58 C64 O7 144.8(4) .
C59 C58 C64 O7 -35.7(6) .
Mn3 O9 C65 O10 -0.9(5) .
Mn3 O9 C65 C60 178.6(4) .
Mn3 O10 C65 O9 0.9(5) .
Mn3 O10 C65 C60 -178.6(4) .
C59 C60 C65 O9 -9.1(7) .
C61 C60 C65 O9 172.6(4) .
C59 C60 C65 O10 170.5(4) .
C61 C60 C65 O10 -7.9(7) .
Mn1 O12 C66 O11 11.9(8) 2_665
Mn1 O12 C66 C62 -167.3(3) 2_665
C61 C62 C66 O11 10.8(7) .
C63 C62 C66 O11 -169.4(5) .
C61 C62 C66 O12 -169.9(5) .
C63 C62 C66 O12 9.8(7) .
C72 C67 C68 C69 0.3(7) .
C73 C67 C68 C69 -179.2(4) .
C67 C68 C69 C70 0.3(7) .
C67 C68 C69 C74 177.9(4) .
C68 C69 C70 C71 -1.0(7) .
C74 C69 C70 C71 -178.6(4) .
C69 C70 C71 C72 1.1(7) .
C69 C70 C71 C75 -177.6(5) .
C70 C71 C72 C67 -0.6(8) .
C75 C71 C72 C67 178.2(5) .
C68 C67 C72 C71 -0.1(7) .
C73 C67 C72 C71 179.4(5) .
Mn3 O14 C73 O13 -10.5(6) 2_656
Mn3 O14 C73 C67 170.0(3) 2_656
Mn3 O13 C73 O14 -89.0(6) .
Mn3 O13 C73 C67 90.6(5) .
C68 C67 C73 O14 -165.2(5) .
C72 C67 C73 O14 15.3(7) .
C68 C67 C73 O13 15.2(7) .
C72 C67 C73 O13 -164.3(5) .
Mn2 O15 C74 O16 2.5(4) .
Mn2 O15 C74 C69 -177.8(4) .
Mn2 O16 C74 O15 -2.7(5) .
Mn2 O16 C74 C69 177.6(4) .
C68 C69 C74 O15 11.9(7) .
C70 C69 C74 O15 -170.4(4) .
C68 C69 C74 O16 -168.4(4) .
C70 C69 C74 O16 9.3(7) .
Mn2 O17 C75 O18 100.2(12) 2_666
Mn2 O17 C75 C71 -84.2(12) 2_666
C72 C71 C75 O17 -170.1(6) .
C70 C71 C75 O17 8.6(9) .
C72 C71 C75 O18 5.7(10) .
C70 C71 C75 O18 -175.6(6) .
